data_7201767
loop_
_publ_author_name
'Marten, J.'
'Seichter, W.'
'Weber, E.'
'B\"ohme, U.'

_publ_section_title
;
 Crystalline packings of diketoarylhydrazones controlled by a methyl
 for trifluoromethyl structural change
;
_journal_issue 5
_journal_name_full CrystEngComm
_journal_page_first 541
_journal_paper_doi 10.1039/b715090c
_journal_volume 10
_journal_year 2008
_chemical_formula_sum 'C44 H20 F24 I4 N8 O8'
_chemical_formula_weight 1752.28
_chemical_name_systematic
;
?
;
_space_group_IT_number 114
_symmetry_cell_setting tetragonal
_symmetry_space_group_name_Hall 'P -4 2n'
_symmetry_space_group_name_H-M 'P -4 21 c'
_atom_sites_solution_hydrogens geom
_atom_sites_solution_primary direct
_atom_sites_solution_secondary difmap
_audit_creation_method SHELXL-97
_cell_angle_alpha 90.00
_cell_angle_beta 90.00
_cell_angle_gamma 90.00
_cell_formula_units_Z 2
_cell_length_a 19.9387(6)
_cell_length_b 19.9387(6)
_cell_length_c 6.7572(3)
_cell_measurement_temperature 93(2)
_cell_volume 2686.34(17)
_computing_cell_refinement 'SAINT-NT (Bruker, 2003)'
_computing_data_collection 'SMART APEX2 (Bruker-AXS)'
_computing_data_reduction SAINT
_computing_molecular_graphics SHELXTL
_computing_publication_material SHELXTL
_computing_structure_refinement 'SHELXL-97 (Sheldrick, 1997)'
_computing_structure_solution 'SHELXS-97 (Sheldrick, 1990)'
_diffrn_ambient_temperature 93(2)
_diffrn_measured_fraction_theta_full 0.999
_diffrn_measured_fraction_theta_max 0.999
_diffrn_measurement_device_type 'CCD area detector'
_diffrn_measurement_method 'phi and omega scans'
_diffrn_radiation_monochromator graphite
_diffrn_radiation_source 'fine-focus sealed tube'
_diffrn_radiation_type MoK\a
_diffrn_radiation_wavelength 0.71073
_diffrn_reflns_av_R_equivalents 0.0765
_diffrn_reflns_av_sigmaI/netI 0.0273
_diffrn_reflns_limit_h_max 32
_diffrn_reflns_limit_h_min -32
_diffrn_reflns_limit_k_max 32
_diffrn_reflns_limit_k_min -32
_diffrn_reflns_limit_l_max 11
_diffrn_reflns_limit_l_min -11
_diffrn_reflns_number 109881
_diffrn_reflns_theta_full 35.54
_diffrn_reflns_theta_max 35.54
_diffrn_reflns_theta_min 1.44
_diffrn_standards_decay_% 0
_exptl_absorpt_coefficient_mu 2.464
_exptl_absorpt_correction_T_max 0.7080
_exptl_absorpt_correction_T_min 0.4160
_exptl_absorpt_correction_type multi-scan
_exptl_absorpt_process_details 'SADABS (Sheldrick, 2003)'
_exptl_crystal_colour red
_exptl_crystal_density_diffrn 2.166
_exptl_crystal_density_method 'not measured'
_exptl_crystal_description column
_exptl_crystal_F_000 1664
_exptl_crystal_size_max 0.37
_exptl_crystal_size_mid 0.30
_exptl_crystal_size_min 0.14
_refine_diff_density_max 2.050
_refine_diff_density_min -1.490
_refine_diff_density_rms 0.151
_refine_ls_abs_structure_details 'Flack H D (1983), Acta Cryst. A39, 876-881'
_refine_ls_abs_structure_Flack 0.005(16)
_refine_ls_extinction_method none
_refine_ls_goodness_of_fit_ref 1.079
_refine_ls_hydrogen_treatment mixed
_refine_ls_matrix_type full
_refine_ls_number_parameters 203
_refine_ls_number_reflns 6149
_refine_ls_number_restraints 0
_refine_ls_restrained_S_all 1.079
_refine_ls_R_factor_all 0.0463
_refine_ls_R_factor_gt 0.0374
_refine_ls_shift/su_max 0.001
_refine_ls_shift/su_mean 0.000
_refine_ls_structure_factor_coef Fsqd
_refine_ls_weighting_details 'calc w=1/[\s^2^(Fo^2^)+(0.0643P)^2^+0.0000P] where P=(Fo^2^+2Fc^2^)/3'
_refine_ls_weighting_scheme calc
_refine_ls_wR_factor_gt 0.0980
_refine_ls_wR_factor_ref 0.1057
_reflns_number_gt 5201
_reflns_number_total 6149
_reflns_threshold_expression >2sigma(I)
_cod_data_source_file b715090c.txt
_cod_data_source_block jama40c
_cod_depositor_comments
;
The following automatic conversions were performed:
'_exptl_absorpt_correction_type' value 'multi scan' changed to
'multi-scan' according to
'/home/saulius/struct/CIF-dictionaries/cif_core.dic' dictionary named
'cif_core.dic' version 2.4.1 from 2010-06-29.

Automatic conversion script
Id: cif_fix_enum 1527 2010-12-29 10:47:43Z saulius 
;
_cod_original_sg_symbol_H-M 'P -4 2(1) c'
_cod_database_code 7201767

loop_
_symmetry_equiv_pos_as_xyz
'x, y, z'
'-x, -y, z'
'y, -x, -z'
'-y, x, -z'
'-x+1/2, y+1/2, -z+1/2'
'x+1/2, -y+1/2, -z+1/2'
'-y+1/2, -x+1/2, z+1/2'
'y+1/2, x+1/2, z+1/2'

loop_
_atom_site_label
_atom_site_type_symbol
_atom_site_fract_x
_atom_site_fract_y
_atom_site_fract_z
_atom_site_U_iso_or_equiv
_atom_site_adp_type
_atom_site_occupancy
_atom_site_symmetry_multiplicity
_atom_site_calc_flag
_atom_site_refinement_flags
_atom_site_disorder_assembly
_atom_site_disorder_group
I1 I 0.997579(9) 0.397577(9) -0.01159(3) 0.02995(6) Uani 1 1 d . . .
F1 F 0.83719(8) 0.78621(8) 1.2951(3) 0.0269(3) Uani 1 1 d . . .
F2 F 0.83055(8) 0.71691(7) 1.0525(3) 0.0320(4) Uani 1 1 d . . .
F3 F 0.74541(8) 0.77810(8) 1.1242(3) 0.0279(3) Uani 1 1 d . . .
F4 F 0.95318(8) 0.91721(9) 0.7818(2) 0.0288(3) Uani 1 1 d . . .
F5 F 0.87470(9) 0.91574(11) 0.5610(2) 0.0397(4) Uani 1 1 d . . .
F6 F 0.91790(9) 1.00945(10) 0.6544(3) 0.0445(5) Uani 1 1 d . . .
O1 O 0.86840(11) 0.81042(11) 0.8193(3) 0.0322(4) Uani 1 1 d . . .
O2 O 0.82397(10) 1.01396(9) 0.9078(3) 0.0251(4) Uani 1 1 d . . .
N1 N 0.78951(10) 0.91021(10) 1.1719(3) 0.0181(4) Uani 1 1 d . . .
N2 N 0.77067(10) 0.96831(10) 1.2344(3) 0.0199(4) Uani 1 1 d . . .
H2 H 0.7777(15) 1.0018(14) 1.159(3) 0.015(6) Uiso 1 1 d . . .
C1 C 0.81279(13) 0.77762(13) 1.1127(4) 0.0219(4) Uani 1 1 d . . .
C2 C 0.83847(12) 0.83088(13) 0.9625(4) 0.0212(5) Uani 1 1 d . . .
C3 C 0.82456(11) 0.90140(11) 1.0068(4) 0.0188(4) Uani 1 1 d . . .
C4 C 0.84552(12) 0.95757(13) 0.8819(3) 0.0216(4) Uani 1 1 d . . .
C5 C 0.89864(13) 0.94876(15) 0.7155(4) 0.0271(5) Uani 1 1 d . . .
C6 C 0.97330(12) 0.26509(11) 0.5850(4) 0.0183(4) Uani 1 1 d . . .
C7 C 0.91657(11) 0.27933(11) 0.4728(4) 0.0198(4) Uani 1 1 d . . .
H7 H 0.8737 0.2635 0.5130 0.024 Uiso 1 1 calc R . .
C8 C 0.92346(12) 0.31716(12) 0.3005(4) 0.0208(4) Uani 1 1 d . . .
H8 H 0.8852 0.3280 0.2229 0.025 Uiso 1 1 calc R . .
C9 C 0.98691(11) 0.33880(11) 0.2433(4) 0.0200(4) Uani 1 1 d . . .
C10 C 1.04373(12) 0.32345(12) 0.3538(4) 0.0219(5) Uani 1 1 d . . .
H10 H 1.0867 0.3382 0.3115 0.026 Uiso 1 1 calc R . .
C11 C 1.03699(11) 0.28612(12) 0.5274(4) 0.0217(4) Uani 1 1 d . . .
H11 H 1.0752 0.2752 0.6049 0.026 Uiso 1 1 calc R . .

loop_
_atom_site_aniso_label
_atom_site_aniso_U_11
_atom_site_aniso_U_22
_atom_site_aniso_U_33
_atom_site_aniso_U_23
_atom_site_aniso_U_13
_atom_site_aniso_U_12
I1 0.02854(9) 0.02524(8) 0.03607(10) 0.01587(6) 0.00473(10) 0.00111(6)
F1 0.0297(8) 0.0272(8) 0.0239(7) -0.0003(6) -0.0021(6) 0.0042(6)
F2 0.0362(8) 0.0192(7) 0.0406(9) -0.0065(6) -0.0005(7) 0.0060(6)
F3 0.0169(7) 0.0244(7) 0.0423(9) -0.0017(7) 0.0039(6) -0.0038(6)
F4 0.0156(7) 0.0371(9) 0.0338(8) 0.0081(7) -0.0003(6) 0.0014(6)
F5 0.0250(8) 0.0731(13) 0.0210(8) -0.0034(8) 0.0011(6) 0.0093(8)
F6 0.0388(10) 0.0442(11) 0.0506(10) 0.0293(9) 0.0177(8) 0.0038(8)
O1 0.0334(10) 0.0340(10) 0.0293(10) -0.0117(8) 0.0123(8) -0.0031(9)
O2 0.0325(10) 0.0199(8) 0.0231(8) 0.0013(6) 0.0015(7) -0.0032(7)
N1 0.0181(9) 0.0177(8) 0.0184(9) -0.0018(7) 0.0016(7) -0.0002(7)
N2 0.0230(9) 0.0150(8) 0.0217(9) 0.0014(7) 0.0022(7) 0.0001(7)
C1 0.0209(11) 0.0200(11) 0.0247(11) -0.0031(9) 0.0002(9) 0.0035(9)
C2 0.0139(9) 0.0268(11) 0.0229(13) -0.0054(9) 0.0019(8) -0.0008(9)
C3 0.0176(9) 0.0213(9) 0.0175(9) -0.0026(8) 0.0017(8) -0.0017(7)
C4 0.0190(10) 0.0285(12) 0.0173(10) 0.0025(8) -0.0019(8) -0.0015(9)
C5 0.0177(11) 0.0392(14) 0.0244(11) 0.0110(10) 0.0035(9) 0.0006(10)
C6 0.0186(9) 0.0160(9) 0.0202(10) 0.0034(7) 0.0005(8) 0.0000(8)
C7 0.0181(9) 0.0164(9) 0.0249(11) 0.0019(8) 0.0025(8) 0.0001(7)
C8 0.0181(10) 0.0186(10) 0.0257(11) 0.0041(8) 0.0001(8) 0.0009(8)
C9 0.0211(11) 0.0146(9) 0.0242(10) 0.0046(8) 0.0040(8) 0.0018(7)
C10 0.0203(11) 0.0177(10) 0.0276(12) 0.0025(9) 0.0039(9) -0.0011(9)
C11 0.0162(9) 0.0251(10) 0.0238(11) 0.0047(9) 0.0003(8) -0.0002(8)

loop_
_atom_type_symbol
_atom_type_description
_atom_type_scat_dispersion_real
_atom_type_scat_dispersion_imag
_atom_type_scat_source
C C 0.0033 0.0016 'International Tables Vol C Tables 4.2.6.8 and 6.1.1.4'
H H 0.0000 0.0000 'International Tables Vol C Tables 4.2.6.8 and 6.1.1.4'
N N 0.0061 0.0033 'International Tables Vol C Tables 4.2.6.8 and 6.1.1.4'
O O 0.0106 0.0060 'International Tables Vol C Tables 4.2.6.8 and 6.1.1.4'
F F 0.0171 0.0103 'International Tables Vol C Tables 4.2.6.8 and 6.1.1.4'
I I -0.4742 1.8119 'International Tables Vol C Tables 4.2.6.8 and 6.1.1.4'

loop_
_geom_angle_atom_site_label_1
_geom_angle_atom_site_label_2
_geom_angle_atom_site_label_3
_geom_angle
_geom_angle_site_symmetry_1
_geom_angle_site_symmetry_3
_geom_angle_publ_flag
N2 N1 C3 123.2(2) . . ?
N1 N2 C6 119.47(19) . 4_657 ?
N1 N2 H2 117.5(18) . . ?
C6 N2 H2 122.8(18) 4_657 . ?
F2 C1 F1 107.6(2) . . ?
F2 C1 F3 106.9(2) . . ?
F1 C1 F3 108.0(2) . . ?
F2 C1 C2 109.6(2) . . ?
F1 C1 C2 113.2(2) . . ?
F3 C1 C2 111.2(2) . . ?
O1 C2 C3 125.6(3) . . ?
O1 C2 C1 117.1(2) . . ?
C3 C2 C1 117.37(19) . . ?
N1 C3 C4 122.2(2) . . ?
N1 C3 C2 113.5(2) . . ?
C4 C3 C2 124.3(2) . . ?
O2 C4 C3 121.6(2) . . ?
O2 C4 C5 116.7(2) . . ?
C3 C4 C5 121.7(2) . . ?
F5 C5 F4 108.9(2) . . ?
F5 C5 F6 108.1(2) . . ?
F4 C5 F6 107.3(2) . . ?
F5 C5 C4 112.4(2) . . ?
F4 C5 C4 111.5(2) . . ?
F6 C5 C4 108.5(2) . . ?
C7 C6 C11 121.8(2) . . ?
C7 C6 N2 121.0(2) . 3_567 ?
C11 C6 N2 117.2(2) . 3_567 ?
C6 C11 C10 118.9(2) . . ?
C6 C11 H11 120.5 . . ?
C10 C11 H11 120.5 . . ?
C9 C10 C11 119.3(2) . . ?
C9 C10 H10 120.3 . . ?
C11 C10 H10 120.3 . . ?
C8 C9 C10 121.6(2) . . ?
C10 C9 I1 118.81(17) . . ?
C8 C9 I1 119.62(17) . . ?
C7 C8 C9 119.3(2) . . ?
C9 C8 H8 120.4 . . ?
C7 C8 H8 120.4 . . ?
C6 C7 C8 119.1(2) . . ?
C6 C7 H7 120.5 . . ?
C8 C7 H7 120.5 . . ?

loop_
_geom_bond_atom_site_label_1
_geom_bond_atom_site_label_2
_geom_bond_distance
_geom_bond_site_symmetry_2
_geom_bond_publ_flag
I1 C9 2.094(2) . ?
F1 C1 1.336(3) . ?
F2 C1 1.325(3) . ?
F3 C1 1.346(3) . ?
F4 C5 1.334(3) . ?
F5 C5 1.324(3) . ?
F6 C5 1.335(3) . ?
O1 C2 1.208(3) . ?
O2 C4 1.216(3) . ?
N1 N2 1.289(3) . ?
N1 C3 1.328(3) . ?
N2 C6 1.417(3) 4_657 ?
N2 H2 0.85(3) . ?
C1 C2 1.556(4) . ?
C2 C3 1.464(3) . ?
C3 C4 1.463(3) . ?
C4 C5 1.554(4) . ?
C6 C7 1.391(3) . ?
C6 C11 1.393(3) . ?
C6 N2 1.417(3) 3_567 ?
C10 C11 1.395(3) . ?
C11 H11 0.9500 . ?
C9 C10 1.391(3) . ?
C10 H10 0.9500 . ?
C8 C9 1.391(3) . ?
C7 C8 1.394(3) . ?
C8 H8 0.9500 . ?
C7 H7 0.9500 . ?

loop_
_geom_torsion_atom_site_label_1
_geom_torsion_atom_site_label_2
_geom_torsion_atom_site_label_3
_geom_torsion_atom_site_label_4
_geom_torsion
_geom_torsion_site_symmetry_1
_geom_torsion_site_symmetry_2
_geom_torsion_site_symmetry_3
_geom_torsion_site_symmetry_4
_geom_torsion_publ_flag
C3 N1 N2 C6 -178.4(2) . . . 4_657 ?
F2 C1 C2 O1 0.9(3) . . . . ?
F1 C1 C2 O1 121.1(3) . . . . ?
F3 C1 C2 O1 -117.0(3) . . . . ?
F2 C1 C2 C3 -178.9(2) . . . . ?
F1 C1 C2 C3 -58.7(3) . . . . ?
F3 C1 C2 C3 63.2(3) . . . . ?
N2 N1 C3 C4 0.7(3) . . . . ?
N2 N1 C3 C2 -178.3(2) . . . . ?
O1 C2 C3 N1 178.7(2) . . . . ?
C1 C2 C3 N1 -1.5(3) . . . . ?
O1 C2 C3 C4 -0.2(4) . . . . ?
C1 C2 C3 C4 179.6(2) . . . . ?
N1 C3 C4 O2 -10.5(4) . . . . ?
C2 C3 C4 O2 168.3(2) . . . . ?
N1 C3 C4 C5 166.8(2) . . . . ?
C2 C3 C4 C5 -14.4(3) . . . . ?
O2 C4 C5 F5 -109.4(3) . . . . ?
C3 C4 C5 F5 73.1(3) . . . . ?
O2 C4 C5 F4 127.9(3) . . . . ?
C3 C4 C5 F4 -49.5(3) . . . . ?
O2 C4 C5 F6 10.0(3) . . . . ?
C3 C4 C5 F6 -167.4(2) . . . . ?
C7 C6 C11 C10 1.1(4) . . . . ?
N2 C6 C11 C10 -177.9(2) 3_567 . . . ?
C6 C11 C10 C9 0.1(4) . . . . ?
C8 C9 C10 C11 -0.8(4) . . . . ?
C11 C10 C9 I1 177.98(18) . . . . ?
C7 C8 C9 C10 0.2(4) . . . . ?
I1 C9 C8 C7 -178.56(17) . . . . ?
C11 C6 C7 C8 -1.7(4) . . . . ?
N2 C6 C7 C8 177.2(2) 3_567 . . . ?
C6 C7 C8 C9 1.0(3) . . . . ?
